data_7201326
loop_
_publ_author_name
'Akutsu, Hiroki'
'Yamada, Jun-ichi'
'Nakatsuji, Shin'ichi'
'Turner, Scott S.'

_publ_section_title
;
 A new anionic acceptor, 2-sulfo-3,5,6-trichloro-1,4-benzoquinone and
 its charge-transfer salts
;
_journal_issue 12
_journal_name_full CrystEngComm
_journal_page_first 2588
_journal_paper_doi 10.1039/b909519e
_journal_volume 11
_journal_year 2009
_chemical_formula_moiety 'C10 H8 S8, 2(C6 Cl3 O5 S)'
_chemical_formula_sum 'C22 H8 Cl6 O10 S10'
_chemical_formula_weight 965.62
_space_group_IT_number 12
_symmetry_cell_setting monoclinic
_symmetry_Int_Tables_number 12
_symmetry_space_group_name_Hall '-C 2y'
_symmetry_space_group_name_H-M 'C 1 2/m 1'
_cell_angle_alpha 90.0000
_cell_angle_beta 98.2929(9)
_cell_angle_gamma 90.0000
_cell_formula_units_Z 2
_cell_length_a 20.145(5)
_cell_length_b 7.6851(16)
_cell_length_c 10.8017(5)
_cell_measurement_reflns_used 0
_cell_measurement_temperature 294.1
_cell_measurement_theta_max 0
_cell_measurement_theta_min 0
_cell_volume 1654.8(5)
_computing_cell_refinement 'Rigaku Diffractometer Controller'
_computing_data_collection 'Rigaku Diffractometer Controller'
_computing_data_reduction CrystalStructure
_computing_publication_material 'CrystalStructure 3.8'
_computing_structure_refinement CRYSTALS
_computing_structure_solution SIR92
_diffrn_measured_fraction_theta_full 0.910
_diffrn_measured_fraction_theta_max 0.910
_diffrn_measurement_device_type 'Quantum CCD1 on Rigaku AFC-7R'
_diffrn_measurement_method PHIOMEGA
_diffrn_radiation_type 'Mo K\a'
_diffrn_radiation_wavelength 0.71069
_diffrn_reflns_av_R_equivalents 0.096
_diffrn_reflns_limit_h_max 26
_diffrn_reflns_limit_h_min -25
_diffrn_reflns_limit_k_max 7
_diffrn_reflns_limit_k_min -9
_diffrn_reflns_limit_l_max 13
_diffrn_reflns_limit_l_min -13
_diffrn_reflns_number 6507
_diffrn_reflns_theta_full 27.54
_diffrn_reflns_theta_max 27.54
_exptl_absorpt_coefficient_mu 1.204
_exptl_absorpt_correction_T_max 1.2942
_exptl_absorpt_correction_T_min 0.5184
_exptl_absorpt_correction_type empirical
_exptl_absorpt_process_details
;
HIGASHI, T. (1995). Abscor - Empirical Absorption Correction,
Rigaku Corporation, Tokyo, Japan.
;
_exptl_crystal_colour black-blue
_exptl_crystal_density_diffrn 1.938
_exptl_crystal_density_method 'not measured'
_exptl_crystal_description prism
_exptl_crystal_F_000 964.00
_exptl_crystal_size_max 0.30
_exptl_crystal_size_mid 0.08
_exptl_crystal_size_min 0.03
_refine_diff_density_max 0.76
_refine_diff_density_min -0.79
_refine_ls_extinction_method none
_refine_ls_goodness_of_fit_ref 1.159
_refine_ls_hydrogen_treatment constr
_refine_ls_number_parameters 149
_refine_ls_number_reflns 917
_refine_ls_R_factor_gt 0.0650
_refine_ls_shift/su_max 0.0000
_refine_ls_structure_factor_coef F
_refine_ls_weighting_details
;
Chebychev polynomial with 5 parameters (Carruthers & Watkin, 1979)
18.2424 -13.2463 9.8416 2.5383 0.5802
;
_refine_ls_weighting_scheme calc
_refine_ls_wR_factor_ref 0.0527
_reflns_number_gt 917
_reflns_number_total 1863
_reflns_threshold_expression F^2^>2.0\s(F^2^)
_cod_data_source_file b909519e.txt
_cod_data_source_block Template_texray.inf
_cod_original_cell_volume 1654.8(6)
_cod_original_formula_sum 'C22 H8 Cl6 O10 S10 '
_cod_database_code 7201326

loop_
_symmetry_equiv_pos_site_id
_symmetry_equiv_pos_as_xyz
1 +X,+Y,+Z
2 -X,+Y,-Z
3 -X,-Y,-Z
4 +X,-Y,+Z
5 1/2+X,1/2+Y,+Z
6 1/2-X,1/2+Y,-Z
7 1/2-X,1/2-Y,-Z
8 1/2+X,1/2-Y,+Z

loop_
_atom_site_label
_atom_site_type_symbol
_atom_site_fract_x
_atom_site_fract_y
_atom_site_fract_z
_atom_site_U_iso_or_equiv
_atom_site_adp_type
_atom_site_occupancy
_atom_site_symmetry_multiplicity
_atom_site_calc_flag
_atom_site_refinement_flags
_atom_site_disorder_assembly
_atom_site_disorder_group
Cl(1) Cl 0.06421(12) 0.5000 -0.3039(2) 0.0522(7) Uani 1.00 2 d S . .
Cl(2) Cl 0.17160(14) 0.5000 0.1797(2) 0.0607(8) Uani 1.00 2 d S . .
Cl(3) Cl 0.20839(15) 0.5000 -0.3852(2) 0.0622(8) Uani 1.00 2 d S . .
S(1) S 0.08573(11) 0.7712(2) 0.41025(17) 0.0607(5) Uani 1.00 1 d . . .
S(2) S 0.03130(9) 0.8152(2) 0.14569(14) 0.0416(4) Uani 1.00 1 d . . .
S(3) S 0.32878(13) 0.5000 0.1021(2) 0.0520(8) Uani 1.00 2 d S . .
O(1) O 0.0714(3) 0.5000 -0.0338(6) 0.047(2) Uani 1.00 2 d S . .
O(2) O 0.3128(3) 0.5000 -0.1740(6) 0.077(3) Uani 1.00 2 d S . .
O(3) O 0.3603(14) 0.6585(18) 0.047(2) 0.072(4) Uani 0.50 1 d P . .
O(4) O 0.3113(5) 0.5781(15) 0.2186(8) 0.077(4) Uani 0.50 1 d P . .
O(5) O 0.3655(15) 0.3560(18) 0.093(2) 0.072(4) Uani 0.50 1 d P . .
C(2) C 0.0597(3) 0.9114(8) 0.2855(5) 0.0344(16) Uani 1.00 1 d . . .
C(3) C 0.0139(4) 1.0000 0.0649(6) 0.029(2) Uani 1.00 2 d S . .
C(4) C 0.1257(4) 0.5000 -0.0635(7) 0.033(2) Uani 1.00 2 d S . .
C(5) C 0.1350(4) 0.5000 -0.1989(8) 0.036(2) Uani 1.00 2 d S . .
C(6) C 0.1891(4) 0.5000 0.0293(7) 0.030(2) Uani 1.00 2 d S . .
C(7) C 0.1965(5) 0.5000 -0.2318(7) 0.036(2) Uani 1.00 2 d S . .
C(8) C 0.2510(4) 0.5000 -0.0042(7) 0.030(2) Uani 1.00 2 d S . .
C(9) C 0.2590(4) 0.5000 -0.1387(7) 0.036(2) Uani 1.00 2 d S . .
C(11) C 0.1015(9) 0.917(2) 0.5416(13) 0.047(4) Uani 0.50 1 d P . .
C(12) C 0.1352(8) 1.085(2) 0.5117(14) 0.050(5) Uani 0.50 1 d P . .
H(1) H 0.0601 0.9450 0.5689 0.057 Uiso 0.50 1 c R . .
H(2) H 0.1298 0.8596 0.6073 0.057 Uiso 0.50 1 c R . .
H(3) H 0.1499 1.1455 0.5874 0.061 Uiso 0.50 1 c R . .
H(4) H 0.1729 1.0535 0.4730 0.061 Uiso 0.50 1 c R . .

loop_
_atom_site_aniso_label
_atom_site_aniso_U_11
_atom_site_aniso_U_22
_atom_site_aniso_U_33
_atom_site_aniso_U_12
_atom_site_aniso_U_13
_atom_site_aniso_U_23
Cl(1) 0.0430(16) 0.0688(18) 0.0401(13) 0.0000 -0.0097(11) 0.0000
Cl(2) 0.0541(17) 0.091(2) 0.0382(13) 0.0000 0.0101(11) 0.0000
Cl(3) 0.0639(18) 0.091(2) 0.0333(13) 0.0000 0.0140(11) 0.0000
S(1) 0.0993(16) 0.0450(11) 0.0310(8) -0.0021(11) -0.0134(8) 0.0080(8)
S(2) 0.0610(10) 0.0332(8) 0.0272(7) -0.0020(8) -0.0050(6) -0.0001(7)
S(3) 0.0351(15) 0.069(2) 0.0474(15) 0.0000 -0.0087(11) 0.0000
O(1) 0.030(4) 0.051(4) 0.060(4) 0.0000 0.006(3) 0.0000
O(2) 0.036(4) 0.148(8) 0.050(4) 0.0000 0.017(3) 0.0000
O(3) 0.049(5) 0.031(3) 0.117(18) -0.018(5) -0.047(8) 0.015(5)
O(4) 0.059(6) 0.137(13) 0.032(4) -0.018(6) -0.005(4) -0.007(5)
O(5) 0.049(5) 0.031(3) 0.117(18) -0.018(5) -0.047(8) 0.015(5)
C(2) 0.037(3) 0.046(3) 0.021(2) -0.002(3) 0.007(2) -0.003(2)
C(3) 0.025(4) 0.042(5) 0.020(4) 0.0000 0.001(3) 0.0000
C(4) 0.035(6) 0.031(5) 0.030(4) 0.0000 -0.004(4) 0.0000
C(5) 0.033(5) 0.025(4) 0.049(5) 0.0000 -0.003(4) 0.0000
C(6) 0.029(5) 0.026(4) 0.036(4) 0.0000 0.010(3) 0.0000
C(7) 0.051(6) 0.030(4) 0.025(4) 0.0000 -0.000(4) 0.0000
C(8) 0.034(5) 0.020(4) 0.036(4) 0.0000 0.009(3) 0.0000
C(9) 0.035(5) 0.044(5) 0.029(4) 0.0000 0.006(4) 0.0000
C(11) 0.067(12) 0.059(9) 0.018(6) -0.025(10) 0.017(7) -0.003(5)
C(12) 0.053(11) 0.057(9) 0.041(10) -0.001(9) 0.012(7) -0.008(7)

loop_
_atom_type_symbol
_atom_type_description
_atom_type_scat_dispersion_real
_atom_type_scat_dispersion_imag
_atom_type_scat_source
Cl Cl 0.148 0.159
;
International Tables for Crystallography
(1992, Vol. C, Tables 4.2.6.8 and 6.1.1.4)
;
S S 0.125 0.123
;
International Tables for Crystallography
(1992, Vol. C, Tables 4.2.6.8 and 6.1.1.4)
;
O O 0.011 0.006
;
International Tables for Crystallography
(1992, Vol. C, Tables 4.2.6.8 and 6.1.1.4)
;
C C 0.003 0.002
;
International Tables for Crystallography
(1992, Vol. C, Tables 4.2.6.8 and 6.1.1.4)
;
H H 0.000 0.000
;
International Tables for Crystallography
(1992, Vol. C, Table 6.1.1.4)
;

loop_
_geom_angle_atom_site_label_1
_geom_angle_atom_site_label_2
_geom_angle_atom_site_label_3
_geom_angle
_geom_angle_publ_flag
_geom_angle_site_symmetry_1
_geom_angle_site_symmetry_2
_geom_angle_site_symmetry_3
C(2) S(1) C(11) 103.0(5) yes . . .
C(2) S(1) C(12) 100.0(5) yes . . 4_575
C(11) S(1) C(12) 25.7(8) yes . . 4_575
C(2) S(2) C(3) 96.5(3) yes . . .
O(3) S(3) O(3) 105.3(13) yes . . 4_565
O(3) S(3) O(4) 99.8(10) yes . . .
O(3) S(3) O(4) 144.5(10) yes . . 4_565
O(3) S(3) O(5) 111.4(15) yes . . .
O(3) S(3) O(5) 18.9(15) yes . . 4_565
O(3) S(3) C(8) 97.1(10) yes . . .
O(3) S(3) O(4) 144.5(10) yes 4_565 . .
O(3) S(3) O(4) 99.8(10) yes 4_565 . 4_565
O(3) S(3) O(5) 18.9(15) yes 4_565 . .
O(3) S(3) O(5) 111.4(15) yes 4_565 . 4_565
O(3) S(3) C(8) 97.1(10) yes 4_565 . .
O(4) S(3) O(4) 47.8(6) yes . . 4_565
O(4) S(3) O(5) 126.4(12) yes . . .
O(4) S(3) O(5) 85.8(12) yes . . 4_565
O(4) S(3) C(8) 104.4(4) yes . . .
O(4) S(3) O(5) 85.8(12) yes 4_565 . .
O(4) S(3) O(5) 126.4(12) yes 4_565 . 4_565
O(4) S(3) C(8) 104.4(4) yes 4_565 . .
O(5) S(3) O(5) 111.1(16) yes . . 4_565
O(5) S(3) C(8) 113.1(10) yes . . .
O(5) S(3) C(8) 113.1(10) yes 4_565 . .
S(3) O(3) O(5) 59(3) yes . . 4_565
S(3) O(4) O(4) 66.1(7) yes . . 4_565
S(3) O(5) O(3) 102(3) yes . . 4_565
S(1) C(2) S(2) 116.2(3) yes . . .
S(1) C(2) C(2) 128.1(4) yes . . 4_575
S(2) C(2) C(2) 115.7(4) yes . . 4_575
S(2) C(3) S(2) 115.7(4) yes . . 4_575
S(2) C(3) C(3) 122.2(2) yes . . 2_555
S(2) C(3) C(3) 122.2(2) yes 4_575 . 2_555
O(1) C(4) C(5) 121.0(7) yes . . .
O(1) C(4) C(6) 123.2(7) yes . . .
C(5) C(4) C(6) 115.8(8) yes . . .
Cl(1) C(5) C(4) 116.2(7) yes . . .
Cl(1) C(5) C(7) 123.1(7) yes . . .
C(4) C(5) C(7) 120.7(7) yes . . .
Cl(2) C(6) C(4) 111.2(6) yes . . .
Cl(2) C(6) C(8) 125.4(6) yes . . .
C(4) C(6) C(8) 123.4(7) yes . . .
Cl(3) C(7) C(5) 121.5(6) yes . . .
Cl(3) C(7) C(9) 115.5(7) yes . . .
C(5) C(7) C(9) 123.0(7) yes . . .
S(3) C(8) C(6) 125.6(6) yes . . .
S(3) C(8) C(9) 114.6(6) yes . . .
C(6) C(8) C(9) 119.8(7) yes . . .
O(2) C(9) C(7) 119.9(7) yes . . .
O(2) C(9) C(8) 122.8(7) yes . . .
C(7) C(9) C(8) 117.3(8) yes . . .
S(1) C(11) C(11) 128.4(11) yes . . 4_575
S(1) C(11) C(12) 113.3(10) yes . . .
S(1) C(11) C(12) 74.5(16) yes . . 4_575
C(11) C(11) C(12) 31.5(11) yes 4_575 . .
C(11) C(11) C(12) 91(2) yes 4_575 . 4_575
C(12) C(11) C(12) 59.4(18) yes . . 4_575
S(1) C(12) C(11) 115.9(11) yes 4_575 . .
S(1) C(12) C(11) 79.8(16) yes 4_575 . 4_575
S(1) C(12) C(12) 128.9(13) yes 4_575 . 4_575
C(11) C(12) C(11) 57.6(18) yes . . 4_575
C(11) C(12) C(12) 31.5(11) yes . . 4_575
C(11) C(12) C(12) 89(2) yes 4_575 . 4_575
S(1) C(11) H(1) 108.9 no . . .
S(1) C(11) H(2) 108.7 no . . .
S(1) C(11) H(3) 97.2 no . . 4_575
C(11) C(11) H(1) 76.7 no 4_575 . .
C(11) C(11) H(2) 117.5 no 4_575 . .
C(11) C(11) H(3) 114.9 no 4_575 . 4_575
C(12) C(11) H(1) 108.1 no . . .
C(12) C(11) H(2) 108.3 no . . .
C(12) C(11) H(3) 94.0 no . . 4_575
C(12) C(11) H(1) 166.5 no 4_575 . .
C(12) C(11) H(2) 80.9 no 4_575 . .
C(12) C(11) H(3) 55.8 no 4_575 . 4_575
H(1) C(11) H(2) 109.5 no . . .
H(1) C(11) H(3) 134.5 no . . 4_575
H(2) C(11) H(3) 25.2 no . . 4_575
S(1) C(12) H(2) 102.2 no 4_575 . 4_575
S(1) C(12) H(3) 107.9 no 4_575 . .
S(1) C(12) H(4) 107.7 no 4_575 . .
C(11) C(12) H(2) 91.2 no . . 4_575
C(11) C(12) H(3) 109.1 no . . .
C(11) C(12) H(4) 106.7 no . . .
C(11) C(12) H(2) 55.6 no 4_575 . 4_575
C(11) C(12) H(3) 80.6 no 4_575 . .
C(11) C(12) H(4) 164.0 no 4_575 . .
C(12) C(12) H(2) 112.0 no 4_575 . 4_575
C(12) C(12) H(3) 119.3 no 4_575 . .
C(12) C(12) H(4) 75.2 no 4_575 . .
H(2) C(12) H(3) 25.0 no 4_575 . .
H(2) C(12) H(4) 133.1 no 4_575 . .
H(3) C(12) H(4) 109.5 no . . .
C(11) H(2) C(12) 43.5 no . . 4_575
C(11) H(2) H(3) 98.9 no . . 4_575
C(12) H(2) H(3) 55.5 no 4_575 . 4_575
C(11) H(3) C(12) 43.6 no 4_575 . .
C(11) H(3) H(2) 55.9 no 4_575 . 4_575
C(12) H(3) H(2) 99.4 no . . 4_575

loop_
_geom_bond_atom_site_label_1
_geom_bond_atom_site_label_2
_geom_bond_distance
_geom_bond_publ_flag
_geom_bond_site_symmetry_1
_geom_bond_site_symmetry_2
Cl(1) C(5) 1.689(8) yes . .
Cl(2) C(6) 1.711(8) yes . .
Cl(3) C(7) 1.709(8) yes . .
S(1) C(2) 1.745(6) yes . .
S(1) C(11) 1.798(15) yes . .
S(1) C(12) 1.760(16) yes . 4_575
S(2) C(2) 1.704(5) yes . .
S(2) C(3) 1.677(3) yes . .
S(3) O(3) 1.53(2) yes . .
S(3) O(3) 1.53(2) yes . 4_565
S(3) O(4) 1.482(10) yes . .
S(3) O(4) 1.482(10) yes . 4_565
S(3) O(5) 1.34(2) yes . .
S(3) O(5) 1.34(2) yes . 4_565
S(3) C(8) 1.804(8) yes . .
O(1) C(4) 1.183(12) yes . .
O(2) C(9) 1.200(12) yes . .
O(3) O(5) 0.51(3) yes . 4_565
O(4) O(4) 1.201(17) yes . 4_565
C(2) C(2) 1.362(9) yes . 4_575
C(3) C(3) 1.432(9) yes . 2_555
C(4) C(5) 1.501(12) yes . .
C(4) C(6) 1.506(11) yes . .
C(5) C(7) 1.336(14) yes . .
C(6) C(8) 1.348(12) yes . .
C(7) C(9) 1.495(12) yes . .
C(8) C(9) 1.484(12) yes . .
C(11) C(11) 1.28(2) yes . 4_575
C(11) C(12) 1.52(2) yes . .
C(11) C(12) 0.79(2) yes . 4_575
C(12) C(12) 1.31(2) yes . 4_575
C(11) H(1) 0.950 no . .
C(11) H(2) 0.950 no . .
C(11) H(3) 1.133 no . 4_575
C(12) H(2) 1.137 no . 4_575
C(12) H(3) 0.950 no . .
C(12) H(4) 0.950 no . .
H(2) H(3) 0.488 no . 4_575

loop_
_geom_contact_atom_site_label_1
_geom_contact_atom_site_label_2
_geom_contact_distance
_geom_contact_publ_flag
_geom_contact_site_symmetry_1
_geom_contact_site_symmetry_2
Cl(1) S(2) 3.666(2) ? . 2_555
Cl(1) S(2) 3.666(2) ? . 3_565
Cl(2) O(3) 3.58(2) ? . 6_545
Cl(2) O(3) 3.58(2) ? . 7_565
Cl(3) C(12) 3.621(17) ? . 1_544
Cl(3) C(12) 3.621(17) ? . 4_574
Cl(3) C(12) 3.669(18) ? . 6_545
Cl(3) C(12) 3.669(18) ? . 7_565
S(2) Cl(1) 3.666(2) ? . 2_555
S(2) O(1) 3.276(5) ? . .
S(2) O(1) 3.299(4) ? . 2_555
S(2) O(2) 3.420(6) ? . 6_555
S(2) O(3) 3.23(3) ? . 7_565
S(2) O(3) 3.46(2) ? . 8_465
S(2) O(5) 3.32(2) ? . 5_455
S(2) O(5) 3.55(3) ? . 6_555
O(1) S(2) 3.276(5) ? . .
O(1) S(2) 3.299(4) ? . 2_555
O(1) S(2) 3.299(4) ? . 3_565
O(1) S(2) 3.276(5) ? . 4_565
O(1) O(1) 3.067(10) ? . 2_555
O(1) O(3) 2.977(18) ? . 6_545
O(1) O(3) 2.977(18) ? . 7_565
O(1) O(5) 3.12(2) ? . 6_555
O(1) O(5) 3.12(2) ? . 7_555
O(2) S(2) 3.420(6) ? . 6_545
O(2) S(2) 3.420(6) ? . 7_565
O(2) C(2) 3.067(9) ? . 6_545
O(2) C(2) 3.067(9) ? . 7_565
O(2) C(3) 3.520(10) ? . 6_545
O(3) Cl(2) 3.58(2) ? . 6_555
O(3) S(2) 3.23(3) ? . 7_565
O(3) S(2) 3.46(2) ? . 8_565
O(3) O(1) 2.977(18) ? . 6_555
O(3) C(3) 3.30(2) ? . 5_545
O(3) C(3) 3.20(2) ? . 6_545
O(3) C(4) 2.643(14) ? . 6_555
O(3) C(5) 3.089(19) ? . 6_555
O(3) C(6) 2.885(17) ? . 6_555
O(3) C(7) 3.58(2) ? . 6_555
O(3) C(8) 3.44(2) ? . 6_555
O(4) C(5) 3.434(12) ? . 6_555
O(4) C(7) 3.250(12) ? . 6_555
O(4) C(9) 3.593(12) ? . 6_555
O(4) C(11) 3.166(17) ? . 6_546
O(4) C(11) 2.913(16) ? . 7_566
O(4) C(12) 2.958(17) ? . 6_546
O(4) C(12) 3.212(18) ? . 7_566
O(5) S(2) 3.32(2) ? . 5_545
O(5) S(2) 3.55(3) ? . 6_545
O(5) O(1) 3.123(19) ? . 6_545
O(5) C(3) 3.24(3) ? . 5_545
O(5) C(3) 3.35(3) ? . 6_545
O(5) C(4) 2.763(14) ? . 6_545
O(5) C(5) 2.964(17) ? . 6_545
O(5) C(6) 3.167(18) ? . 6_545
O(5) C(7) 3.44(2) ? . 6_545
O(5) C(8) 3.64(2) ? . 6_545
C(2) O(2) 3.067(9) ? . 6_555
C(3) S(2) 2.724(6) ? . 3_575
C(3) O(2) 3.520(10) ? . 6_555
C(3) O(3) 3.30(2) ? . 5_455
C(3) O(3) 3.20(2) ? . 6_555
C(3) O(3) 3.20(2) ? . 7_565
C(3) O(3) 3.30(2) ? . 8_465
C(3) O(5) 3.24(3) ? . 5_455
C(3) O(5) 3.35(3) ? . 6_555
C(3) O(5) 3.35(3) ? . 7_565
C(3) O(5) 3.24(3) ? . 8_465
C(4) O(3) 2.643(14) ? . 6_545
C(4) O(3) 2.643(14) ? . 7_565
C(4) O(5) 2.763(14) ? . 6_555
C(4) O(5) 2.763(14) ? . 7_555
C(5) O(3) 3.089(19) ? . 6_545
C(5) O(3) 3.089(19) ? . 7_565
C(5) O(4) 3.434(12) ? . 6_545
C(5) O(4) 3.434(12) ? . 7_565
C(5) O(5) 2.964(17) ? . 6_555
C(5) O(5) 2.964(17) ? . 7_555
C(6) O(3) 2.885(16) ? . 6_545
C(6) O(3) 2.885(16) ? . 7_565
C(6) O(5) 3.167(18) ? . 6_555
C(6) O(5) 3.167(18) ? . 7_555
C(7) O(3) 3.58(2) ? . 6_545
C(7) O(3) 3.58(2) ? . 7_565
C(7) O(4) 3.250(12) ? . 6_545
C(7) O(4) 3.250(12) ? . 7_565
C(7) O(5) 3.44(2) ? . 6_555
C(7) O(5) 3.44(2) ? . 7_555
C(8) O(3) 3.44(2) ? . 6_545
C(8) O(3) 3.44(2) ? . 7_565
C(8) O(5) 3.64(2) ? . 6_555
C(8) O(5) 3.64(2) ? . 7_555
C(9) O(4) 3.593(12) ? . 6_545
C(9) O(4) 3.593(12) ? . 7_565
C(11) O(4) 3.166(17) ? . 6_556
C(11) O(4) 2.913(16) ? . 7_566
C(12) Cl(3) 3.621(17) ? . 1_566
C(12) Cl(3) 3.669(18) ? . 6_555
C(12) O(4) 2.958(17) ? . 6_556
C(12) O(4) 3.212(18) ? . 7_566
Cl(1) H(1) 3.682 ? . 1_554
Cl(1) H(1) 3.682 ? . 4_564
Cl(1) H(2) 3.266 ? . 1_554
Cl(1) H(2) 3.266 ? . 4_564
Cl(1) H(3) 3.517 ? . 1_544
Cl(1) H(3) 3.517 ? . 4_574
Cl(3) H(2) 3.180 ? . 1_554
Cl(3) H(2) 3.180 ? . 4_564
Cl(3) H(3) 2.966 ? . 1_544
Cl(3) H(3) 2.966 ? . 4_574
Cl(3) H(4) 2.727 ? . 6_545
Cl(3) H(4) 2.727 ? . 7_565
S(1) H(1) 3.264 ? . 2_556
S(1) H(1) 3.691 ? . 3_576
S(3) H(2) 3.311 ? . 6_546
S(3) H(2) 3.311 ? . 7_566
S(3) H(3) 3.503 ? . 6_546
S(3) H(3) 3.503 ? . 7_566
O(2) H(4) 3.309 ? . 6_545
O(2) H(4) 3.309 ? . 7_565
O(4) H(1) 3.364 ? . 6_546
O(4) H(1) 3.209 ? . 7_566
O(4) H(2) 2.669 ? . 6_546
O(4) H(2) 2.129 ? . 7_566
O(4) H(3) 2.191 ? . 6_546
O(4) H(3) 2.736 ? . 7_566
O(4) H(4) 3.306 ? . 6_546
O(4) H(4) 3.453 ? . 7_566
O(5) H(2) 3.221 ? . 6_546
O(5) H(3) 3.507 ? . 7_566
C(2) H(1) 3.075 ? . 2_556
C(2) H(1) 3.257 ? . 3_576
C(5) H(2) 3.460 ? . 1_554
C(5) H(2) 3.460 ? . 4_564
C(5) H(3) 3.611 ? . 1_544
C(5) H(3) 3.611 ? . 4_574
C(7) H(2) 3.434 ? . 1_554
C(7) H(2) 3.434 ? . 4_564
C(7) H(3) 3.404 ? . 1_544
C(7) H(3) 3.404 ? . 4_574
C(11) H(1) 3.309 ? . 2_556
C(11) H(1) 3.469 ? . 3_576
H(1) Cl(1) 3.682 ? . 1_556
H(1) S(1) 3.264 ? . 2_556
H(1) S(1) 3.691 ? . 3_576
H(1) O(4) 3.364 ? . 6_556
H(1) O(4) 3.209 ? . 7_566
H(1) C(2) 3.075 ? . 2_556
H(1) C(2) 3.257 ? . 3_576
H(1) C(11) 3.309 ? . 2_556
H(1) C(11) 3.469 ? . 3_576
H(1) H(1) 2.652 ? . 2_556
H(1) H(1) 2.783 ? . 3_576
H(2) Cl(1) 3.266 ? . 1_556
H(2) Cl(3) 3.180 ? . 1_556
H(2) S(3) 3.311 ? . 6_556
H(2) O(4) 2.669 ? . 6_556
H(2) O(4) 2.129 ? . 7_566
H(2) O(5) 3.221 ? . 6_556
H(2) C(5) 3.460 ? . 1_556
H(2) C(7) 3.434 ? . 1_556
H(3) Cl(1) 3.517 ? . 1_566
H(3) Cl(3) 2.966 ? . 1_566
H(3) S(3) 3.503 ? . 6_556
H(3) O(4) 2.191 ? . 6_556
H(3) O(4) 2.736 ? . 7_566
H(3) O(5) 3.507 ? . 7_566
H(3) C(5) 3.611 ? . 1_566
H(3) C(7) 3.404 ? . 1_566
H(4) Cl(3) 2.727 ? . 6_555
H(4) O(2) 3.309 ? . 6_555
H(4) O(4) 3.306 ? . 6_556
H(4) O(4) 3.453 ? . 7_566

loop_
_geom_torsion_atom_site_label_1
_geom_torsion_atom_site_label_2
_geom_torsion_atom_site_label_3
_geom_torsion_atom_site_label_4
_geom_torsion
_geom_torsion_publ_flag
_geom_torsion_site_symmetry_1
_geom_torsion_site_symmetry_2
_geom_torsion_site_symmetry_3
_geom_torsion_site_symmetry_4
C(2) S(1) C(11) C(12) -40.0(13) ? . . . .
C(2) S(1) C(11) C(11) -7.5(19) ? . . . 4_575
C(2) S(1) C(11) C(12) -86.0(17) ? . . . 4_575
C(11) S(1) C(2) S(2) -173.1(6) ? . . . .
C(11) S(1) C(2) C(2) 7.5(8) ? . . . 4_575
C(2) S(1) C(12) C(11) 53.1(12) ? . . 4_575 4_575
C(2) S(1) C(12) C(11) 99.3(16) ? . . 4_575 .
C(2) S(1) C(12) C(12) 18.8(18) ? . . 4_575 .
C(12) S(1) C(2) S(2) 160.8(6) ? 4_575 . . .
C(12) S(1) C(2) C(2) -18.6(8) ? 4_575 . . 4_575
C(11) S(1) C(12) C(11) -46.1(16) ? . . 4_575 4_575
C(11) S(1) C(12) C(12) -80(2) ? . . 4_575 .
C(12) S(1) C(11) C(12) 46.1(16) ? 4_575 . . .
C(12) S(1) C(11) C(11) 79(2) ? 4_575 . . 4_575
C(2) S(2) C(3) S(2) 1.1(5) ? . . . 4_575
C(2) S(2) C(3) C(3) -179.0(6) ? . . . 2_555
C(3) S(2) C(2) S(1) 179.9(3) ? . . . .
C(3) S(2) C(2) C(2) -0.7(5) ? . . . 4_575
O(3) S(3) O(3) O(5) 112(4) ? . . 4_565 .
O(3) S(3) O(3) O(5) -112(4) ? 4_565 . . 4_565
O(3) S(3) O(4) O(4) -163.4(11) ? . . . 4_565
O(4) S(3) O(3) O(5) 43(4) ? . . . 4_565
O(3) S(3) O(4) O(4) 29.0(19) ? . . 4_565 .
O(4) S(3) O(3) O(5) 21(5) ? 4_565 . . 4_565
O(3) S(3) O(5) O(3) -74(4) ? . . . 4_565
O(5) S(3) O(3) O(5) -93(4) ? . . . 4_565
O(3) S(3) C(8) C(6) -126.8(9) ? . . . .
O(3) S(3) C(8) C(9) 53.2(9) ? . . . .
C(8) S(3) O(3) O(5) 149(4) ? . . . 4_565
O(3) S(3) O(4) O(4) -29.0(19) ? 4_565 . . 4_565
O(4) S(3) O(3) O(5) -21(5) ? . . 4_565 .
O(3) S(3) O(4) O(4) 163.4(11) ? 4_565 . 4_565 .
O(4) S(3) O(3) O(5) -43(4) ? 4_565 . 4_565 .
O(3) S(3) O(5) O(3) 74(4) ? 4_565 . 4_565 .
O(5) S(3) O(3) O(5) 93(4) ? 4_565 . 4_565 .
O(3) S(3) C(8) C(6) 126.8(9) ? 4_565 . . .
O(3) S(3) C(8) C(9) -53.2(9) ? 4_565 . . .
C(8) S(3) O(3) O(5) -149(4) ? . . 4_565 .
O(4) S(3) O(5) O(3) 165(3) ? . . . 4_565
O(5) S(3) O(4) O(4) -37.4(16) ? . . . 4_565
O(4) S(3) O(5) O(3) -138(4) ? . . 4_565 .
O(5) S(3) O(4) O(4) -150.6(12) ? 4_565 . . 4_565
O(4) S(3) C(8) C(6) -24.7(4) ? . . . .
O(4) S(3) C(8) C(9) 155.3(4) ? . . . .
C(8) S(3) O(4) O(4) 96.6(6) ? . . . 4_565
O(4) S(3) O(5) O(3) 138(4) ? 4_565 . . 4_565
O(5) S(3) O(4) O(4) 150.6(12) ? . . 4_565 .
O(4) S(3) O(5) O(3) -165(3) ? 4_565 . 4_565 .
O(5) S(3) O(4) O(4) 37.4(16) ? 4_565 . 4_565 .
O(4) S(3) C(8) C(6) 24.7(4) ? 4_565 . . .
O(4) S(3) C(8) C(9) -155.3(4) ? 4_565 . . .
C(8) S(3) O(4) O(4) -96.6(6) ? . . 4_565 .
O(5) S(3) O(5) O(3) 95(4) ? . . 4_565 .
O(5) S(3) O(5) O(3) -95(4) ? 4_565 . . 4_565
O(5) S(3) C(8) C(6) 116.3(13) ? . . . .
O(5) S(3) C(8) C(9) -63.7(13) ? . . . .
C(8) S(3) O(5) O(3) 34(4) ? . . . 4_565
O(5) S(3) C(8) C(6) -116.3(13) ? 4_565 . . .
O(5) S(3) C(8) C(9) 63.7(13) ? 4_565 . . .
C(8) S(3) O(5) O(3) -34(4) ? . . 4_565 .
S(1) C(2) C(2) S(2) 179.4(3) ? . . 4_575 4_575
S(2) C(2) C(2) S(1) -179.4(3) ? . . 4_575 4_575
S(2) C(3) C(3) S(2) 0.1(9) ? . . 2_555 2_555
S(1) C(11) C(11) C(12) -70.8(18) ? . . 4_575 4_575
S(1) C(11) C(11) C(12) -71(2) ? . . 4_575 .
S(1) C(11) C(12) S(1) 69.2(15) ? . . . 4_575
S(1) C(11) C(12) C(11) 126.3(18) ? . . . 4_575
S(1) C(11) C(12) C(12) -53.7(16) ? . . . 4_575
S(1) C(11) C(12) C(11) 129.8(10) ? . . 4_575 4_575
S(1) C(11) C(12) C(12) 129.8(11) ? . . 4_575 .
C(11) C(11) C(12) S(1) -57.2(16) ? 4_575 . . 4_575
C(12) C(11) C(11) S(1) 70.8(18) ? . . 4_575 4_575
C(11) C(11) C(12) S(1) -129.8(10) ? 4_575 . 4_575 .
C(12) C(11) C(11) S(1) 71(2) ? 4_575 . 4_575 4_575
C(12) C(11) C(12) S(1) -129.8(11) ? . . 4_575 .
C(12) C(11) C(12) S(1) 122.8(19) ? 4_575 . . 4_575
S(1) C(12) C(12) C(11) -76.1(19) ? 4_575 . 4_575 4_575
S(1) C(12) C(12) C(11) -76(2) ? 4_575 . 4_575 .
C(11) C(12) C(12) S(1) 76.1(19) ? . . 4_575 .
C(11) C(12) C(12) S(1) 76(2) ? 4_575 . 4_575 .
